data_2018979
loop_
_publ_author_name
'Komiya, Naruyoshi'
'Kageyama, Takeharu'
'Naito, Masaya'
'Naota, Takeshi'

_publ_section_title
;
 A clothes-peg-shaped binuclear
 <i>trans</i>-bis(2-aminotroponato)palladium(II) complex bearing
 pentamethylene spacers
;
_journal_coeditor_code OV3021
_journal_issue 5
_journal_name_full 'Acta Crystallographica Section C'
_journal_page_first 503
_journal_page_last 505
_journal_paper_doi 10.1107/S0108270113004484
_journal_volume 69
_journal_year 2013
_chemical_formula_iupac '[Pd (C19 H20 N2 O2)2]'
_chemical_formula_moiety 'C38 H40 N4 O4 Pd2'
_chemical_formula_sum 'C38 H40 N4 O4 Pd2'
_chemical_formula_weight 829.56
_chemical_name_systematic <i>rac</i>-Bis{\m-<i>trans</i>-2,2'-[pentane-1,5-diylbis(azanediyl)]ditroponato}dipalladium(II)
_space_group_IT_number 60
_symmetry_cell_setting orthorhombic
_symmetry_space_group_name_Hall '-P 2n 2ab'
_symmetry_space_group_name_H-M 'P b c n'
_atom_sites_solution_hydrogens geom
_atom_sites_solution_primary direct
_atom_sites_solution_secondary difmap
_cell_angle_alpha 90.0000
_cell_angle_beta 90.0000
_cell_angle_gamma 90.0000
_cell_formula_units_Z 4
_cell_length_a 16.282(3)
_cell_length_b 17.740(3)
_cell_length_c 11.608(2)
_cell_measurement_reflns_used 49440
_cell_measurement_temperature 173
_cell_measurement_theta_max 27.47
_cell_measurement_theta_min 3.06
_cell_volume 3352.9(10)
_computing_cell_refinement 'RAPID-AUTO (Rigaku, 1999)'
_computing_data_collection 'RAPID-AUTO (Rigaku, 1999)'
_computing_data_reduction 'RAPID-AUTO (Rigaku, 1999)'
_computing_molecular_graphics
;
CrystalStructure (Rigaku, 2010) and ORTEPIII (Burnett & Johnson,
1996)
;
_computing_publication_material 'CrystalStructure (Rigaku, 2010)'
_computing_structure_refinement 'SHELXL97 (Sheldrick, 2008)'
_computing_structure_solution 'SIR92 (Altomare <i>et al.</i>, 1994)'
_diffrn_ambient_temperature 173
_diffrn_detector_area_resol_mean 10.000
_diffrn_measured_fraction_theta_full 0.998
_diffrn_measured_fraction_theta_max 0.998
_diffrn_measurement_device_type 'Rigaku R-AXIS RAPID'
_diffrn_measurement_method \w
_diffrn_radiation_type 'Mo K\a'
_diffrn_radiation_wavelength 0.71075
_diffrn_reflns_av_R_equivalents 0.0330
_diffrn_reflns_limit_h_max 20
_diffrn_reflns_limit_h_min -21
_diffrn_reflns_limit_k_max 22
_diffrn_reflns_limit_k_min -23
_diffrn_reflns_limit_l_max 15
_diffrn_reflns_limit_l_min -15
_diffrn_reflns_number 64124
_diffrn_reflns_theta_full 27.47
_diffrn_reflns_theta_max 27.47
_diffrn_standards_number 0
_exptl_absorpt_coefficient_mu 1.121
_exptl_absorpt_correction_T_max 0.799
_exptl_absorpt_correction_T_min 0.662
_exptl_absorpt_correction_type multi-scan
_exptl_absorpt_process_details '(ABSCOR; Rigaku, 1995)'
_exptl_crystal_colour red
_exptl_crystal_density_diffrn 1.643
_exptl_crystal_density_method 'not measured'
_exptl_crystal_description block
_exptl_crystal_F_000 1680.00
_exptl_crystal_size_max 0.400
_exptl_crystal_size_mid 0.200
_exptl_crystal_size_min 0.200
_refine_diff_density_max 0.380
_refine_diff_density_min -0.340
_refine_ls_extinction_method none
_refine_ls_goodness_of_fit_ref 1.087
_refine_ls_hydrogen_treatment constr
_refine_ls_number_parameters 217
_refine_ls_number_reflns 3829
_refine_ls_number_restraints 0
_refine_ls_R_factor_gt 0.0214
_refine_ls_shift/su_max 0.001
_refine_ls_structure_factor_coef Fsqd
_refine_ls_weighting_details 'w = 1/[\s^2^(Fo^2^)+(0.0272P)^2^+1.7779P] where P=(Fo^2^+2Fc^2^)/3'
_refine_ls_weighting_scheme calc
_refine_ls_wR_factor_ref 0.0555
_reflns_number_gt 3452
_reflns_number_total 3829
_reflns_threshold_expression F^2^>2\s(F^2^)
_cod_data_source_file ov3021.cif
_cod_data_source_block I
_cod_database_code 2018979
_cod_database_fobs_code 2018979

loop_
_symmetry_equiv_pos_site_id
_symmetry_equiv_pos_as_xyz
1 +x,+y,+z
2 1/2-x,1/2+y,+z
3 +x,-y,1/2+z
4 1/2-x,1/2-y,1/2+z
5 -x,-y,-z
6 1/2+x,1/2-y,-z
7 -x,+y,1/2-z
8 1/2+x,1/2+y,1/2-z

loop_
_atom_site_type_symbol
_atom_site_label
_atom_site_fract_x
_atom_site_fract_y
_atom_site_fract_z
_atom_site_U_iso_or_equiv
_atom_site_adp_type
_atom_site_calc_flag
_atom_site_refinement_flags
_atom_site_occupancy
_atom_site_symmetry_multiplicity
Pd Pd1 0.623341(8) 0.760709(8) 0.367449(10) 0.02564(5) Uani d . 1.0 8
O O1 0.58644(8) 0.86265(7) 0.41360(11) 0.0345(3) Uani d . 1.0 8
O O2 0.34057(8) 0.65744(7) 0.17642(11) 0.0322(3) Uani d . 1.0 8
N N1 0.67320(8) 0.82079(9) 0.24093(12) 0.0285(3) Uani d . 1.0 8
N N2 0.42353(8) 0.70238(8) 0.00220(12) 0.0276(3) Uani d . 1.0 8
C C1 0.60679(11) 0.91671(11) 0.34242(15) 0.0300(4) Uani d . 1.0 8
C C2 0.65593(10) 0.89381(10) 0.24189(14) 0.0282(4) Uani d . 1.0 8
C C3 0.68211(11) 0.94494(12) 0.15400(16) 0.0347(4) Uani d . 1.0 8
C C4 0.67083(12) 1.02111(12) 0.14284(17) 0.0392(5) Uani d . 1.0 8
C C5 0.63270(12) 1.07347(12) 0.2152(2) 0.0436(5) Uani d . 1.0 8
C C6 0.59417(13) 1.05811(12) 0.3171(2) 0.0434(5) Uani d . 1.0 8
C C7 0.58263(12) 0.98905(12) 0.37221(16) 0.0375(5) Uani d . 1.0 8
C C8 0.72596(11) 0.78597(12) 0.15367(16) 0.0338(4) Uani d . 1.0 8
C C9 0.68635(11) 0.77460(11) 0.03450(16) 0.0343(4) Uani d . 1.0 8
C C10 0.59394(11) 0.76029(10) 0.03811(15) 0.0301(4) Uani d . 1.0 8
C C11 0.56234(11) 0.73315(10) -0.07839(15) 0.0302(4) Uani d . 1.0 8
C C12 0.46919(12) 0.73944(10) -0.09013(15) 0.0317(4) Uani d . 1.0 8
C C13 0.35795(10) 0.60526(11) 0.10133(15) 0.0289(4) Uani d . 1.0 8
C C14 0.40696(10) 0.62919(10) 0.00114(14) 0.0278(4) Uani d . 1.0 8
C C15 0.43344(11) 0.58015(11) -0.08863(16) 0.0343(4) Uani d . 1.0 8
C C16 0.41804(12) 0.50485(12) -0.10788(16) 0.0371(5) Uani d . 1.0 8
C C17 0.37316(12) 0.45295(12) -0.04348(19) 0.0398(5) Uani d . 1.0 8
C C18 0.33420(12) 0.46632(11) 0.05929(18) 0.0377(5) Uani d . 1.0 8
C C19 0.32782(11) 0.53300(11) 0.12258(16) 0.0339(4) Uani d . 1.0 8
H H3A 0.7124 0.9223 0.0932 0.0416 Uiso calc R 1.0 8
H H4A 0.6927 1.0420 0.0740 0.0471 Uiso calc R 1.0 8
H H5A 0.6337 1.1247 0.1913 0.0523 Uiso calc R 1.0 8
H H6A 0.5721 1.1006 0.3561 0.0521 Uiso calc R 1.0 8
H H7A 0.5530 0.9921 0.4425 0.0450 Uiso calc R 1.0 8
H H8A 0.7442 0.7362 0.1828 0.0405 Uiso calc R 1.0 8
H H8B 0.7755 0.8177 0.1441 0.0405 Uiso calc R 1.0 8
H H9A 0.6968 0.8200 -0.0129 0.0411 Uiso calc R 1.0 8
H H9B 0.7133 0.7314 -0.0039 0.0411 Uiso calc R 1.0 8
H H10A 0.5652 0.8074 0.0598 0.0361 Uiso calc R 1.0 8
H H10B 0.5817 0.7219 0.0975 0.0361 Uiso calc R 1.0 8
H H11A 0.5886 0.7632 -0.1401 0.0362 Uiso calc R 1.0 8
H H11B 0.5787 0.6799 -0.0894 0.0362 Uiso calc R 1.0 8
H H12A 0.4540 0.7935 -0.0917 0.0381 Uiso calc R 1.0 8
H H12B 0.4525 0.7171 -0.1647 0.0381 Uiso calc R 1.0 8
H H15A 0.4676 0.6033 -0.1448 0.0412 Uiso calc R 1.0 8
H H16A 0.4419 0.4851 -0.1762 0.0445 Uiso calc R 1.0 8
H H17A 0.3691 0.4033 -0.0738 0.0478 Uiso calc R 1.0 8
H H18A 0.3076 0.4239 0.0924 0.0452 Uiso calc R 1.0 8
H H19A 0.2977 0.5283 0.1923 0.0407 Uiso calc R 1.0 8

loop_
_atom_site_aniso_label
_atom_site_aniso_U_11
_atom_site_aniso_U_22
_atom_site_aniso_U_33
_atom_site_aniso_U_12
_atom_site_aniso_U_13
_atom_site_aniso_U_23
Pd1 0.02373(8) 0.03505(9) 0.01813(8) -0.00128(5) 0.00114(4) -0.00022(5)
O1 0.0403(7) 0.0364(7) 0.0270(7) -0.0027(6) 0.0088(6) -0.0024(6)
O2 0.0335(7) 0.0380(7) 0.0250(6) -0.0013(6) 0.0064(5) -0.0010(6)
N1 0.0236(7) 0.0387(8) 0.0231(7) -0.0014(6) 0.0018(6) 0.0012(6)
N2 0.0263(7) 0.0384(8) 0.0179(7) 0.0015(6) 0.0000(6) 0.0012(6)
C1 0.0256(8) 0.0397(10) 0.0246(9) -0.0034(7) -0.0017(7) -0.0021(8)
C2 0.0217(8) 0.0392(10) 0.0235(8) -0.0039(7) -0.0022(7) -0.0010(7)
C3 0.0307(9) 0.0436(11) 0.0298(9) -0.0064(8) 0.0017(8) 0.0020(8)
C4 0.0342(10) 0.0461(12) 0.0374(11) -0.0087(9) -0.0059(8) 0.0124(9)
C5 0.0377(11) 0.0395(11) 0.0536(13) 0.0008(9) -0.0067(10) 0.0104(10)
C6 0.0408(11) 0.0375(11) 0.0520(13) 0.0067(9) -0.0036(10) -0.0015(10)
C7 0.0342(10) 0.0423(11) 0.0361(11) 0.0027(9) 0.0025(8) -0.0028(9)
C8 0.0260(9) 0.0455(11) 0.0298(9) 0.0021(8) 0.0071(7) 0.0022(8)
C9 0.0328(9) 0.0429(11) 0.0271(9) -0.0028(8) 0.0097(7) -0.0033(8)
C10 0.0305(9) 0.0363(10) 0.0235(9) 0.0002(8) 0.0060(7) -0.0019(7)
C11 0.0357(10) 0.0329(9) 0.0220(9) -0.0008(8) 0.0067(7) 0.0003(7)
C12 0.0377(10) 0.0391(10) 0.0184(8) 0.0019(8) 0.0019(7) 0.0025(7)
C13 0.0240(8) 0.0397(10) 0.0228(8) 0.0022(7) -0.0029(7) 0.0005(7)
C14 0.0231(8) 0.0398(10) 0.0204(8) 0.0017(7) -0.0039(7) 0.0001(7)
C15 0.0316(9) 0.0469(11) 0.0245(9) -0.0009(8) -0.0003(7) -0.0032(8)
C16 0.0341(10) 0.0470(11) 0.0302(9) 0.0036(9) -0.0033(8) -0.0106(9)
C17 0.0378(11) 0.0374(10) 0.0443(12) 0.0042(8) -0.0062(9) -0.0068(9)
C18 0.0336(10) 0.0348(10) 0.0447(11) 0.0014(8) -0.0017(9) 0.0030(9)
C19 0.0290(9) 0.0411(11) 0.0315(10) 0.0011(8) 0.0007(7) 0.0025(8)

loop_
_atom_type_symbol
_atom_type_description
_atom_type_scat_dispersion_real
_atom_type_scat_dispersion_imag
_atom_type_scat_source
C C 0.0033 0.0016
;
International Tables for Crystallography
(1992, Vol. C, Tables 4.2.6.8 and 6.1.1.4)
;
H H 0.0000 0.0000
;
International Tables for Crystallography
(1992, Vol. C, Table 6.1.1.4)
;
N N 0.0061 0.0033
;
International Tables for Crystallography
(1992, Vol. C, Tables 4.2.6.8 and 6.1.1.4)
;
O O 0.0106 0.0060
;
International Tables for Crystallography
(1992, Vol. C, Tables 4.2.6.8 and 6.1.1.4)
;
Pd Pd -0.9988 1.0072
;
International Tables for Crystallography
(1992, Vol. C, Tables 4.2.6.8 and 6.1.1.4)
;

loop_
_geom_angle_atom_site_label_1
_geom_angle_atom_site_label_2
_geom_angle_atom_site_label_3
_geom_angle_site_symmetry_1
_geom_angle_site_symmetry_3
_geom_angle
_geom_angle_publ_flag
O1 Pd1 O2 . 7_655 178.95(6) yes
O1 Pd1 N1 . . 80.45(6) yes
O1 Pd1 N2 . 7_655 98.81(6) yes
O2 Pd1 N1 7_655 . 100.60(6) yes
O2 Pd1 N2 7_655 7_655 80.14(6) yes
N1 Pd1 N2 . 7_655 177.90(6) yes
Pd1 O1 C1 . . 114.95(12) yes
Pd1 O2 C13 7_655 . 114.76(12) yes
Pd1 N1 C2 . . 115.54(11) yes
Pd1 N1 C8 . . 121.62(13) yes
C2 N1 C8 . . 122.84(15) yes
Pd1 N2 C12 7_655 . 121.35(11) yes
Pd1 N2 C14 7_655 . 116.04(11) yes
C12 N2 C14 . . 122.51(14) yes
O1 C1 C2 . . 115.85(17) yes
O1 C1 C7 . . 116.69(16) yes
C2 C1 C7 . . 127.41(17) yes
N1 C2 C1 . . 113.06(15) yes
N1 C2 C3 . . 123.40(16) yes
C1 C2 C3 . . 123.54(17) yes
C2 C3 C4 . . 130.78(18) yes
C3 C4 C5 . . 131.2(2) yes
C4 C5 C6 . . 126.3(2) yes
C5 C6 C7 . . 129.3(2) yes
C1 C7 C6 . . 131.36(19) yes
N1 C8 C9 . . 115.53(15) yes
C8 C9 C10 . . 114.21(15) yes
C9 C10 C11 . . 111.14(15) yes
C10 C11 C12 . . 113.03(15) yes
N2 C12 C11 . . 114.03(15) yes
O2 C13 C14 . . 116.19(17) yes
O2 C13 C19 . . 117.29(16) yes
C14 C13 C19 . . 126.52(17) yes
N2 C14 C13 . . 112.65(15) yes
N2 C14 C15 . . 122.90(16) yes
C13 C14 C15 . . 124.45(17) yes
C14 C15 C16 . . 130.99(18) yes
C15 C16 C17 . . 130.50(19) yes
C16 C17 C18 . . 126.5(2) yes
C17 C18 C19 . . 129.68(19) yes
C13 C19 C18 . . 131.26(18) yes
C2 C3 H3A . . 114.617 no
C4 C3 H3A . . 114.605 no
C3 C4 H4A . . 114.430 no
C5 C4 H4A . . 114.418 no
C4 C5 H5A . . 116.859 no
C6 C5 H5A . . 116.854 no
C5 C6 H6A . . 115.331 no
C7 C6 H6A . . 115.336 no
C1 C7 H7A . . 114.322 no
C6 C7 H7A . . 114.319 no
N1 C8 H8A . . 108.399 no
N1 C8 H8B . . 108.401 no
C9 C8 H8A . . 108.392 no
C9 C8 H8B . . 108.392 no
H8A C8 H8B . . 107.453 no
C8 C9 H9A . . 108.701 no
C8 C9 H9B . . 108.711 no
C10 C9 H9A . . 108.705 no
C10 C9 H9B . . 108.701 no
H9A C9 H9B . . 107.624 no
C9 C10 H10A . . 109.398 no
C9 C10 H10B . . 109.405 no
C11 C10 H10A . . 109.412 no
C11 C10 H10B . . 109.410 no
H10A C10 H10B . . 108.013 no
C10 C11 H11A . . 108.982 no
C10 C11 H11B . . 108.977 no
C12 C11 H11A . . 108.969 no
C12 C11 H11B . . 108.976 no
H11A C11 H11B . . 107.774 no
N2 C12 H12A . . 108.749 no
N2 C12 H12B . . 108.747 no
C11 C12 H12A . . 108.742 no
C11 C12 H12B . . 108.747 no
H12A C12 H12B . . 107.645 no
C14 C15 H15A . . 114.511 no
C16 C15 H15A . . 114.498 no
C15 C16 H16A . . 114.757 no
C17 C16 H16A . . 114.747 no
C16 C17 H17A . . 116.750 no
C18 C17 H17A . . 116.738 no
C17 C18 H18A . . 115.169 no
C19 C18 H18A . . 115.156 no
C13 C19 H19A . . 114.372 no
C18 C19 H19A . . 114.370 no

loop_
_geom_bond_atom_site_label_1
_geom_bond_atom_site_label_2
_geom_bond_site_symmetry_2
_geom_bond_distance
_geom_bond_publ_flag
Pd1 O1 . 1.9795(13) yes
Pd1 O2 7_655 1.9901(13) yes
Pd1 N1 . 1.9880(15) yes
Pd1 N2 7_655 1.9856(15) yes
O1 C1 . 1.309(3) yes
O2 C13 . 1.303(3) yes
N1 C2 . 1.326(3) yes
N1 C8 . 1.465(3) yes
N2 C12 . 1.461(3) yes
N2 C14 . 1.326(3) yes
C1 C2 . 1.472(3) yes
C1 C7 . 1.386(3) yes
C2 C3 . 1.430(3) yes
C3 C4 . 1.370(3) yes
C4 C5 . 1.398(3) yes
C5 C6 . 1.367(4) yes
C6 C7 . 1.395(3) yes
C8 C9 . 1.540(3) yes
C9 C10 . 1.526(3) yes
C10 C11 . 1.525(3) yes
C11 C12 . 1.527(3) yes
C13 C14 . 1.473(3) yes
C13 C19 . 1.395(3) yes
C14 C15 . 1.424(3) yes
C15 C16 . 1.377(3) yes
C16 C17 . 1.393(3) yes
C17 C18 . 1.372(3) yes
C18 C19 . 1.396(3) yes
C3 H3A . 0.950 no
C4 H4A . 0.950 no
C5 H5A . 0.950 no
C6 H6A . 0.950 no
C7 H7A . 0.950 no
C8 H8A . 0.990 no
C8 H8B . 0.990 no
C9 H9A . 0.990 no
C9 H9B . 0.990 no
C10 H10A . 0.990 no
C10 H10B . 0.990 no
C11 H11A . 0.990 no
C11 H11B . 0.990 no
C12 H12A . 0.990 no
C12 H12B . 0.990 no
C15 H15A . 0.950 no
C16 H16A . 0.950 no
C17 H17A . 0.950 no
C18 H18A . 0.950 no
C19 H19A . 0.950 no

loop_
_geom_contact_atom_site_label_1
_geom_contact_atom_site_label_2
_geom_contact_distance
_geom_contact_site_symmetry_2
_geom_contact_publ_flag
O1 C10 3.498(3) 7_655 no
O1 C12 3.130(3) 7_655 no
O2 C8 3.204(3) 7_655 no
N1 C10 2.891(3) . no
N2 C10 2.988(3) . no
C1 C4 3.144(3) . no
C1 C5 3.177(3) . no
C2 C5 3.224(3) . no
C2 C6 3.205(3) . no
C2 C9 3.242(3) . no
C2 C10 3.496(3) . no
C3 C6 3.109(3) . no
C3 C7 3.107(3) . no
C3 C8 2.909(3) . no
C3 C9 3.326(3) . no
C4 C7 3.078(3) . no
C6 C6 3.440(3) 7_655 no
C11 C14 3.264(3) . no
C11 C15 3.433(3) . no
C12 C15 2.885(3) . no
C13 C16 3.167(3) . no
C13 C17 3.192(3) . no
C14 C17 3.216(3) . no
C14 C18 3.195(3) . no
C15 C18 3.104(3) . no
C15 C19 3.109(3) . no
C16 C19 3.093(3) . no
C4 C7 3.459(3) 3_574 no
C4 C17 3.521(3) 6_565 no
C4 C18 3.554(3) 6_565 no
C7 C4 3.459(3) 3_575 no
C15 C17 3.551(3) 5_665 no
C16 C19 3.521(3) 3_564 no
C17 C4 3.521(3) 6_465 no
C17 C15 3.551(3) 5_665 no
C18 C4 3.554(3) 6_465 no
C19 C16 3.521(3) 3_565 no
Pd1 H8A 2.9422 . no
Pd1 H10A 3.2902 7_655 no
Pd1 H10B 3.2794 . no
Pd1 H10B 3.4328 7_655 no
Pd1 H12A 2.9490 7_655 no
O1 H7A 2.3844 . no
O1 H10A 2.6746 7_655 no
O1 H12A 2.4925 7_655 no
O2 H8A 2.5557 7_655 no
O2 H10B 3.1297 7_655 no
O2 H19A 2.4016 . no
N1 H3A 2.5672 . no
N1 H9A 2.9718 . no
N1 H9B 3.3201 . no
N1 H10A 2.7513 . no
N1 H10B 2.8411 . no
N2 H10A 3.0396 . no
N2 H10B 2.8239 . no
N2 H11A 3.3340 . no
N2 H11B 2.7697 . no
N2 H15A 2.5522 . no
C1 H3A 3.3668 . no
C1 H6A 3.3148 . no
C1 H10A 3.5906 7_655 no
C2 H4A 3.3265 . no
C2 H7A 3.3581 . no
C2 H8A 3.2170 . no
C2 H8B 2.6273 . no
C2 H9A 3.3027 . no
C2 H10A 3.0001 . no
C3 H5A 3.3128 . no
C3 H8B 2.7244 . no
C3 H9A 2.9539 . no
C3 H10A 3.2820 . no
C4 H6A 3.2717 . no
C5 H3A 3.2987 . no
C5 H6A 3.4687 7_655 no
C5 H7A 3.2755 . no
C6 H4A 3.2594 . no
C6 H6A 3.4553 7_655 no
C7 H5A 3.3000 . no
C8 H3A 2.5279 . no
C8 H10A 2.8604 . no
C8 H10B 2.6900 . no
C9 H3A 2.7403 . no
C9 H11A 2.5844 . no
C9 H11B 2.8223 . no
C10 H3A 3.5196 . no
C10 H8A 2.9978 . no
C10 H8B 3.3605 . no
C10 H12A 2.7949 . no
C10 H12B 3.3812 . no
C11 H9A 2.7833 . no
C11 H9B 2.6057 . no
C11 H15A 2.8776 . no
C12 H10A 2.6317 . no
C12 H10B 2.8630 . no
C12 H15A 2.4969 . no
C13 H15A 3.3688 . no
C13 H18A 3.3225 . no
C14 H10B 3.4709 . no
C14 H11B 3.1193 . no
C14 H12A 3.1997 . no
C14 H12B 2.5857 . no
C14 H16A 3.3310 . no
C14 H19A 3.3601 . no
C15 H11B 2.9533 . no
C15 H12B 2.6031 . no
C15 H17A 3.3114 . no
C16 H18A 3.2714 . no
C17 H15A 3.2956 . no
C17 H19A 3.2845 . no
C18 H16A 3.2647 . no
C19 H17A 3.3073 . no
H3A H4A 2.1585 . no
H3A H8A 3.4989 . no
H3A H8B 2.2024 . no
H3A H9A 2.2081 . no
H3A H9B 3.5698 . no
H3A H10A 3.1695 . no
H4A H5A 2.2203 . no
H5A H6A 2.2022 . no
H5A H6A 3.4212 7_655 no
H6A H6A 3.4022 7_655 no
H6A H7A 2.1924 . no
H8A H9A 2.8214 . no
H8A H9B 2.2267 . no
H8A H10A 3.4819 . no
H8A H10B 2.8365 . no
H8B H9A 2.2286 . no
H8B H9B 2.5152 . no
H8B H10A 3.5662 . no
H9A H10A 2.3140 . no
H9A H10B 2.8615 . no
H9A H11A 2.5095 . no
H9A H11B 3.2660 . no
H9B H10A 2.8600 . no
H9B H10B 2.4511 . no
H9B H11A 2.6342 . no
H9B H11B 2.5736 . no
H10A H11A 2.4777 . no
H10A H11B 2.8573 . no
H10A H12A 2.5366 . no
H10A H12B 3.5671 . no
H10B H11A 2.8560 . no
H10B H11B 2.2945 . no
H10B H12A 3.2806 . no
H11A H12A 2.3257 . no
H11A H12B 2.3796 . no
H11A H15A 3.4548 . no
H11B H12A 2.8609 . no
H11B H12B 2.3280 . no
H11B H15A 2.3520 . no
H12A H15A 3.4361 . no
H12B H15A 2.0459 . no
H15A H16A 2.1693 . no
H16A H17A 2.2185 . no
H17A H18A 2.2035 . no
H18A H19A 2.1921 . no
Pd1 H9A 3.5424 4_665 no
Pd1 H9B 3.0532 4_665 no
O1 H4A 3.0531 3_575 no
O1 H5A 3.3215 3_575 no
O2 H9A 3.0395 6_465 no
O2 H9B 3.4918 6_465 no
O2 H16A 3.4703 3_565 no
O2 H17A 3.1286 3_565 no
N1 H18A 3.4461 8_555 no
N2 H8B 2.9697 6_465 no
C1 H4A 3.1175 3_575 no
C1 H18A 3.3581 8_555 no
C2 H18A 3.1753 8_555 no
C2 H19A 3.4067 8_555 no
C3 H7A 3.4194 3_574 no
C3 H19A 2.9856 8_555 no
C4 H7A 3.0238 3_574 no
C4 H17A 3.5865 6_565 no
C4 H19A 2.8189 8_555 no
C5 H8A 3.5352 2_655 no
C5 H11A 3.4247 3_575 no
C5 H12A 3.1016 5_675 no
C5 H19A 3.0018 8_555 no
C6 H9A 3.3710 3_575 no
C6 H11A 3.2092 3_575 no
C6 H19A 3.3575 8_555 no
C7 H4A 3.0000 3_575 no
C7 H7A 3.1002 5_676 no
C9 H6A 3.5569 3_574 no
C9 H17A 3.3146 5_665 no
C10 H6A 3.2680 3_574 no
C10 H17A 2.9930 5_665 no
C11 H6A 3.0496 3_574 no
C11 H12B 3.0059 7_654 no
C11 H17A 3.1979 5_665 no
C11 H18A 3.5028 5_665 no
C12 H5A 3.1614 5_675 no
C12 H6A 3.3535 3_574 no
C12 H8B 3.3708 6_465 no
C12 H11A 3.2976 7_654 no
C12 H12B 3.1439 7_654 no
C13 H3A 3.3100 6_465 no
C13 H8B 3.4335 6_465 no
C13 H9A 3.1133 6_465 no
C13 H16A 3.3329 3_565 no
C14 H3A 3.4742 6_465 no
C14 H8B 2.8829 6_465 no
C14 H9A 3.5404 6_465 no
C15 H3A 3.5999 6_465 no
C15 H8B 3.2109 6_465 no
C15 H15A 3.5133 7_654 no
C16 H3A 3.5932 6_465 no
C16 H16A 3.4068 7_654 no
C16 H19A 3.0930 3_564 no
C17 H3A 3.4761 6_465 no
C17 H4A 2.9610 6_465 no
C17 H10B 3.2481 5_665 no
C17 H11B 2.9235 5_665 no
C17 H15A 3.5355 5_665 no
C17 H19A 3.3209 3_564 no
C18 H3A 3.3123 6_465 no
C18 H4A 2.7791 6_465 no
C18 H11B 2.9767 5_665 no
C18 H15A 3.5959 5_665 no
C19 H3A 3.2305 6_465 no
C19 H4A 3.4374 6_465 no
C19 H16A 3.0018 3_565 no
H3A C13 3.3100 6_565 no
H3A C14 3.4742 6_565 no
H3A C15 3.5999 6_565 no
H3A C16 3.5932 6_565 no
H3A C17 3.4761 6_565 no
H3A C18 3.3123 6_565 no
H3A C19 3.2305 6_565 no
H3A H6A 3.6000 3_574 no
H3A H7A 3.4783 3_574 no
H3A H19A 3.4158 8_555 no
H4A O1 3.0531 3_574 no
H4A C1 3.1175 3_574 no
H4A C7 3.0000 3_574 no
H4A C17 2.9610 6_565 no
H4A C18 2.7791 6_565 no
H4A C19 3.4374 6_565 no
H4A H7A 2.8051 3_574 no
H4A H17A 3.0320 6_565 no
H4A H18A 2.7559 6_565 no
H4A H19A 3.2161 8_555 no
H5A O1 3.3215 3_574 no
H5A C12 3.1614 5_675 no
H5A H8A 2.8074 2_655 no
H5A H11A 2.8855 3_575 no
H5A H12A 2.3412 5_675 no
H5A H12B 3.1535 5_675 no
H5A H19A 3.4468 8_555 no
H6A C9 3.5569 3_575 no
H6A C10 3.2680 3_575 no
H6A C11 3.0496 3_575 no
H6A C12 3.3535 3_575 no
H6A H3A 3.6000 3_575 no
H6A H7A 3.5092 5_676 no
H6A H9A 2.9025 3_575 no
H6A H10A 2.8749 3_575 no
H6A H11A 2.4306 3_575 no
H6A H12A 2.7562 3_575 no
H7A C3 3.4194 3_575 no
H7A C4 3.0238 3_575 no
H7A C7 3.1002 5_676 no
H7A H3A 3.4783 3_575 no
H7A H4A 2.8051 3_575 no
H7A H6A 3.5092 5_676 no
H7A H7A 2.1986 5_676 no
H8A C5 3.5352 2_645 no
H8A H5A 2.8074 2_645 no
H8A H11A 3.4119 4_665 no
H8A H12B 3.4974 6_565 no
H8A H17A 3.3371 5_665 no
H8B N2 2.9697 6_565 no
H8B C12 3.3708 6_565 no
H8B C13 3.4335 6_565 no
H8B C14 2.8829 6_565 no
H8B C15 3.2109 6_565 no
H8B H12A 3.5634 6_565 no
H8B H12B 2.9563 6_565 no
H8B H15A 3.4261 6_565 no
H9A Pd1 3.5424 4_664 no
H9A O2 3.0395 6_565 no
H9A C6 3.3710 3_574 no
H9A C13 3.1133 6_565 no
H9A C14 3.5404 6_565 no
H9A H6A 2.9025 3_574 no
H9B Pd1 3.0532 4_664 no
H9B O2 3.4918 6_565 no
H9B H17A 2.8852 5_665 no
H9B H18A 2.9584 5_665 no
H10A H6A 2.8749 3_574 no
H10B C17 3.2481 5_665 no
H10B H17A 2.3769 5_665 no
H11A C5 3.4247 3_574 no
H11A C6 3.2092 3_574 no
H11A C12 3.2976 7_654 no
H11A H5A 2.8855 3_574 no
H11A H6A 2.4306 3_574 no
H11A H8A 3.4119 4_664 no
H11A H12A 3.2351 7_654 no
H11A H12B 2.5013 7_654 no
H11B C17 2.9235 5_665 no
H11B C18 2.9767 5_665 no
H11B H12B 2.9737 7_654 no
H11B H15A 3.4542 7_654 no
H11B H17A 2.5473 5_665 no
H11B H18A 2.6110 5_665 no
H12A C5 3.1016 5_675 no
H12A H5A 2.3412 5_675 no
H12A H6A 2.7562 3_574 no
H12A H8B 3.5634 6_465 no
H12A H11A 3.2351 7_654 no
H12A H12B 3.4864 7_654 no
H12B C11 3.0059 7_654 no
H12B C12 3.1439 7_654 no
H12B H5A 3.1535 5_675 no
H12B H8A 3.4974 6_465 no
H12B H8B 2.9563 6_465 no
H12B H11A 2.5013 7_654 no
H12B H11B 2.9737 7_654 no
H12B H12A 3.4864 7_654 no
H12B H12B 2.5132 7_654 no
H12B H15A 3.2647 7_654 no
H15A C15 3.5133 7_654 no
H15A C17 3.5355 5_665 no
H15A C18 3.5959 5_665 no
H15A H8B 3.4261 6_465 no
H15A H11B 3.4542 7_654 no
H15A H12B 3.2647 7_654 no
H15A H15A 2.6612 7_654 no
H15A H16A 3.3001 7_654 no
H16A O2 3.4703 3_564 no
H16A C13 3.3329 3_564 no
H16A C16 3.4068 7_654 no
H16A C19 3.0018 3_564 no
H16A H15A 3.3001 7_654 no
H16A H16A 2.5526 7_654 no
H16A H19A 2.8108 3_564 no
H17A O2 3.1286 3_564 no
H17A C4 3.5865 6_465 no
H17A C9 3.3146 5_665 no
H17A C10 2.9930 5_665 no
H17A C11 3.1979 5_665 no
H17A H4A 3.0320 6_465 no
H17A H8A 3.3371 5_665 no
H17A H9B 2.8852 5_665 no
H17A H10B 2.3769 5_665 no
H17A H11B 2.5473 5_665 no
H17A H19A 3.1934 3_564 no
H18A N1 3.4461 8_445 no
H18A C1 3.3581 8_445 no
H18A C2 3.1753 8_445 no
H18A C11 3.5028 5_665 no
H18A H4A 2.7559 6_465 no
H18A H9B 2.9584 5_665 no
H18A H11B 2.6110 5_665 no
H19A C2 3.4067 8_445 no
H19A C3 2.9856 8_445 no
H19A C4 2.8189 8_445 no
H19A C5 3.0018 8_445 no
H19A C6 3.3575 8_445 no
H19A C16 3.0930 3_565 no
H19A C17 3.3209 3_565 no
H19A H3A 3.4158 8_445 no
H19A H4A 3.2161 8_445 no
H19A H5A 3.4468 8_445 no
H19A H16A 2.8108 3_565 no
H19A H17A 3.1934 3_565 no

loop_
_geom_torsion_atom_site_label_1
_geom_torsion_atom_site_label_2
_geom_torsion_atom_site_label_3
_geom_torsion_atom_site_label_4
_geom_torsion_site_symmetry_1
_geom_torsion_site_symmetry_3
_geom_torsion_site_symmetry_4
_geom_torsion
_geom_torsion_publ_flag
O1 Pd1 N1 C2 . . . -3.76(9) no
O1 Pd1 N1 C8 . . . 175.74(10) no
N1 Pd1 O1 C1 . . . 3.04(9) no
O1 Pd1 N2 C12 . 7_655 7_655 -0.33(10) no
O1 Pd1 N2 C14 . 7_655 7_655 -176.74(9) no
N2 Pd1 O1 C1 7_655 . . -178.96(9) no
O2 Pd1 N1 C2 7_655 . . 176.26(9) no
O2 Pd1 N1 C8 7_655 . . -4.24(10) no
N1 Pd1 O2 C13 . 7_655 7_655 173.62(9) no
O2 Pd1 N2 C12 7_655 7_655 7_655 179.69(10) no
O2 Pd1 N2 C14 7_655 7_655 7_655 3.27(9) no
N2 Pd1 O2 C13 7_655 7_655 7_655 -4.38(9) no
Pd1 O1 C1 C2 . . . -1.94(18) no
Pd1 O1 C1 C7 . . . -179.49(10) no
Pd1 O2 C13 C14 7_655 . . 4.77(18) no
Pd1 O2 C13 C19 7_655 . . -174.48(9) no
Pd1 N1 C2 C1 . . . 3.73(17) no
Pd1 N1 C2 C3 . . . -176.04(10) no
Pd1 N1 C8 C9 . . . 104.82(15) no
C2 N1 C8 C9 . . . -75.7(2) no
C8 N1 C2 C1 . . . -175.76(13) no
C8 N1 C2 C3 . . . 4.5(3) no
Pd1 N2 C12 C11 7_655 . . 100.34(13) no
Pd1 N2 C14 C13 7_655 . . -1.72(17) no
Pd1 N2 C14 C15 7_655 . . 177.60(10) no
C12 N2 C14 C13 . . . -178.09(13) no
C12 N2 C14 C15 . . . 1.2(3) no
C14 N2 C12 C11 . . . -83.48(18) no
O1 C1 C2 N1 . . . -1.2(2) no
O1 C1 C2 C3 . . . 178.58(14) no
O1 C1 C7 C6 . . . 179.78(17) no
C2 C1 C7 C6 . . . 2.6(4) no
C7 C1 C2 N1 . . . 176.06(17) no
C7 C1 C2 C3 . . . -4.2(3) no
N1 C2 C3 C4 . . . -178.88(16) no
C1 C2 C3 C4 . . . 1.4(3) no
C2 C3 C4 C5 . . . 2.4(4) no
C3 C4 C5 C6 . . . -2.2(4) no
C4 C5 C6 C7 . . . -0.8(4) no
C5 C6 C7 C1 . . . 0.9(4) no
N1 C8 C9 C10 . . . -31.2(3) no
C8 C9 C10 C11 . . . -167.86(14) no
C9 C10 C11 C12 . . . -163.59(13) no
C10 C11 C12 N2 . . . -53.82(19) no
O2 C13 C14 N2 . . . -2.0(2) no
O2 C13 C14 C15 . . . 178.65(14) no
O2 C13 C19 C18 . . . 178.75(16) no
C14 C13 C19 C18 . . . -0.4(3) no
C19 C13 C14 N2 . . . 177.13(16) no
C19 C13 C14 C15 . . . -2.2(3) no
N2 C14 C15 C16 . . . -175.43(16) no
C13 C14 C15 C16 . . . 3.8(3) no
C14 C15 C16 C17 . . . -1.7(4) no
C15 C16 C17 C18 . . . -1.5(4) no
C16 C17 C18 C19 . . . 1.6(4) no
C17 C18 C19 C13 . . . 0.4(4) no
